data_7152544
loop_
_publ_author_name
'Azzarito, Valeria'
'Prabhakaran, Panchami'
'Bartlett, Alice I.'
'Murphy, Natasha S.'
'Hardie, Michaele J.'
'Kilner, Colin A.'
'Edwards, Thomas A.'
'Warriner, Stuart L.'
'Wilson, Andrew J.'

_publ_section_title
;
 2-O-Alkylated para-benzamide \a-helix mimetics: the role of scaffold
 curvature.
;
_journal_issue 32
_journal_name_full 'Organic &amp; biomolecular chemistry'
_journal_page_first 6469
_journal_page_last 6472
_journal_paper_doi 10.1039/c2ob26262b
_journal_volume 10
_journal_year 2012
_chemical_formula_moiety '2(C31 H35 N3 O9), C4 H8 O'
_chemical_formula_sum 'C66 H78 N6 O19'
_chemical_formula_weight 1259.34
_chemical_name_common Benzamide
_chemical_name_systematic
;
?
;
_space_group_IT_number 2
_symmetry_cell_setting triclinic
_symmetry_space_group_name_Hall '-P 1'
_symmetry_space_group_name_H-M 'P -1'
_atom_sites_solution_hydrogens geom
_atom_sites_solution_primary direct
_atom_sites_solution_secondary difmap
_audit_creation_method SHELXL-97
_cell_angle_alpha 61.687(2)
_cell_angle_beta 87.605(2)
_cell_angle_gamma 88.859(2)
_cell_formula_units_Z 1
_cell_length_a 8.0564(5)
_cell_length_b 14.5528(8)
_cell_length_c 15.2944(8)
_cell_measurement_reflns_used 4195
_cell_measurement_temperature 150(2)
_cell_measurement_theta_max 26.70
_cell_measurement_theta_min 2.66
_cell_volume 1577.27(16)
_computing_cell_refinement
;
APEX 2 software, Bruker Nonius 2004
;
_computing_data_collection
;
APEX 2 software, Bruker Nonius 2004
;
_computing_data_reduction
;
SAINT - Bruker Integration program embedded in
APEX 2 software, Bruker Nonius 2004
;
_computing_molecular_graphics 'ORTEP-III Version 1.08 (Farrugia, 2005)'
_computing_publication_material
;
enCIFer: A program for viewing, editing and visualising CIFs.
F. H. Allen, O. Johnson, G. P. Shields, B. R. Smith, M. Towler,
J. Applied Cryst., 37, 331-334, 2004
;
_computing_structure_refinement
;
SHELXL-97 (Sheldrick, G. M. Acta Cryst. (2008). A64, 112)
XSeed (L.J.Barbour, J.Supramol. Chem., 2003, 1, 189.)
;
_computing_structure_solution
;
SHELXS-97 (Sheldrick, G. M. Acta Cryst. (2008). A64, 112)
XSeed (L.J.Barbour, J.Supramol. Chem., 2003, 1, 189.)
;
_diffrn_ambient_temperature 150(2)
_diffrn_detector_area_resol_mean
;
120 microns
;
_diffrn_measured_fraction_theta_full 0.974
_diffrn_measured_fraction_theta_max 0.974
_diffrn_measurement_device_type
;
Mach3 kappa-type 4-circle goniostat.
;
_diffrn_measurement_method 'rotation images'
_diffrn_radiation_detector 'ApexII camera'
_diffrn_radiation_monochromator
;
graphite model mounted in "parallel" mode
;
_diffrn_radiation_source
;
Bruker Nonius FR591 rotating anode generator
;
_diffrn_radiation_type MoK\a
_diffrn_radiation_wavelength 0.71073
_diffrn_reflns_av_R_equivalents 0.0806
_diffrn_reflns_av_sigmaI/netI 0.1033
_diffrn_reflns_limit_h_max 8
_diffrn_reflns_limit_h_min -10
_diffrn_reflns_limit_k_max 18
_diffrn_reflns_limit_k_min -18
_diffrn_reflns_limit_l_max 19
_diffrn_reflns_limit_l_min -19
_diffrn_reflns_number 19853
_diffrn_reflns_theta_full 27.55
_diffrn_reflns_theta_max 27.55
_diffrn_reflns_theta_min 2.53
_diffrn_standards_decay_% 0
_diffrn_standards_interval_count 0
_diffrn_standards_interval_time 0
_diffrn_standards_number 0
_exptl_absorpt_coefficient_mu 0.098
_exptl_absorpt_correction_T_max 0.9961
_exptl_absorpt_correction_T_min 0.3664
_exptl_absorpt_correction_type multi-scan
_exptl_absorpt_process_details
;
See Sheldrick, G. M. (2002). SADABS.
University of Gottingen, Germany.
;
_exptl_crystal_colour colourless
_exptl_crystal_density_diffrn 1.326
_exptl_crystal_density_method 'not measured'
_exptl_crystal_description needle
_exptl_crystal_F_000 668
_exptl_crystal_size_max 0.31
_exptl_crystal_size_mid 0.04
_exptl_crystal_size_min 0.04
_refine_diff_density_max 0.243
_refine_diff_density_min -0.258
_refine_diff_density_rms 0.051
_refine_ls_extinction_method none
_refine_ls_goodness_of_fit_ref 0.977
_refine_ls_hydrogen_treatment constr
_refine_ls_matrix_type full
_refine_ls_number_parameters 440
_refine_ls_number_reflns 7085
_refine_ls_number_restraints 44
_refine_ls_restrained_S_all 0.974
_refine_ls_R_factor_all 0.1102
_refine_ls_R_factor_gt 0.0518
_refine_ls_shift/su_max 0.000
_refine_ls_shift/su_mean 0.000
_refine_ls_structure_factor_coef Fsqd
_refine_ls_weighting_details 'calc w=1/[\s^2^(Fo^2^)+(0.0486P)^2^+0.0000P] where P=(Fo^2^+2Fc^2^)/3'
_refine_ls_weighting_scheme calc
_refine_ls_wR_factor_gt 0.1092
_refine_ls_wR_factor_ref 0.1316
_reflns_number_gt 4178
_reflns_number_total 7085
_reflns_threshold_expression >2sigma(I)
_cod_data_source_file c2ob26262b.txt
_cod_data_source_block compound_3
_cod_original_cell_volume 1577.27(15)
_cod_original_sg_symbol_H-M P-1
_cod_database_code 7152544

loop_
_symmetry_equiv_pos_as_xyz
'x, y, z'
'-x, -y, -z'

loop_
_atom_site_label
_atom_site_type_symbol
_atom_site_fract_x
_atom_site_fract_y
_atom_site_fract_z
_atom_site_U_iso_or_equiv
_atom_site_adp_type
_atom_site_occupancy
_atom_site_symmetry_multiplicity
_atom_site_calc_flag
_atom_site_refinement_flags
_atom_site_disorder_assembly
_atom_site_disorder_group
C1 C 0.6415(2) 0.09478(16) 0.57406(14) 0.0221(5) Uani 1 1 d . . .
C2 C 0.5739(2) 0.17444(16) 0.59069(14) 0.0209(4) Uani 1 1 d . . .
C3 C 0.5113(2) 0.26180(16) 0.50917(14) 0.0218(4) Uani 1 1 d . . .
H3 H 0.4646 0.3177 0.5175 0.026 Uiso 1 1 calc R . .
C4 C 0.5170(2) 0.26742(16) 0.41528(14) 0.0212(4) Uani 1 1 d . . .
C5 C 0.5879(2) 0.18735(16) 0.40131(14) 0.0236(5) Uani 1 1 d . . .
H5 H 0.5951 0.1929 0.3368 0.028 Uiso 1 1 calc R . .
C6 C 0.6484(3) 0.09901(17) 0.48204(15) 0.0263(5) Uani 1 1 d . . .
H6 H 0.6935 0.0426 0.4739 0.032 Uiso 1 1 calc R . .
O7 O 0.6464(2) -0.08335(12) 0.67865(11) 0.0362(4) Uani 1 1 d . . .
N7 N 0.7081(2) 0.00113(14) 0.65877(12) 0.0255(4) Uani 1 1 d . . .
O8 O 0.8221(2) 0.01239(13) 0.70301(12) 0.0410(4) Uani 1 1 d . . .
O9 O 0.56721(17) 0.15524(11) 0.68691(9) 0.0260(3) Uani 1 1 d . . .
C10 C 0.5199(3) 0.23829(17) 0.70998(15) 0.0286(5) Uani 1 1 d . . .
H10 H 0.4175 0.2738 0.6742 0.034 Uiso 1 1 calc R . .
C11 C 0.4828(3) 0.1836(2) 0.82096(16) 0.0427(7) Uani 1 1 d . . .
H11A H 0.3929 0.1331 0.8370 0.064 Uiso 1 1 calc R . .
H11B H 0.4488 0.2353 0.8422 0.064 Uiso 1 1 calc R . .
H11C H 0.5826 0.1472 0.8556 0.064 Uiso 1 1 calc R . .
C12 C 0.6587(4) 0.3160(2) 0.67980(19) 0.0520(7) Uani 1 1 d . . .
H12A H 0.7566 0.2817 0.7181 0.078 Uiso 1 1 calc R . .
H12B H 0.6239 0.3734 0.6928 0.078 Uiso 1 1 calc R . .
H12C H 0.6861 0.3436 0.6088 0.078 Uiso 1 1 calc R . .
O13 O 0.4238(2) 0.44411(12) 0.33852(10) 0.0339(4) Uani 1 1 d . . .
C13 C 0.4440(2) 0.36357(16) 0.33228(14) 0.0232(5) Uani 1 1 d . . .
N14 N 0.4017(2) 0.35386(13) 0.25175(11) 0.0225(4) Uani 1 1 d . . .
H14 H 0.4147 0.2914 0.2568 0.027 Uiso 1 1 calc R . .
C15 C 0.3397(2) 0.43134(15) 0.16133(14) 0.0205(4) Uani 1 1 d . . .
C16 C 0.2910(2) 0.53064(16) 0.14405(14) 0.0239(5) Uani 1 1 d . . .
H16 H 0.2964 0.5497 0.1953 0.029 Uiso 1 1 calc R . .
C17 C 0.2341(3) 0.60215(16) 0.05095(15) 0.0254(5) Uani 1 1 d . . .
H17 H 0.2021 0.6701 0.0392 0.030 Uiso 1 1 calc R . .
C18 C 0.2236(2) 0.57579(16) -0.02454(14) 0.0214(5) Uani 1 1 d . . .
C19 C 0.2718(2) 0.47547(16) -0.00694(14) 0.0219(5) Uani 1 1 d . . .
H19 H 0.2653 0.4568 -0.0584 0.026 Uiso 1 1 calc R . .
C20 C 0.3289(2) 0.40319(15) 0.08495(14) 0.0207(4) Uani 1 1 d . . .
O21 O 0.38178(18) 0.30402(11) 0.11044(9) 0.0259(3) Uani 1 1 d . . .
C22 C 0.3684(3) 0.26246(16) 0.04081(14) 0.0251(5) Uani 1 1 d . . .
H22 H 0.4100 0.3155 -0.0267 0.030 Uiso 1 1 calc R . .
C23 C 0.1892(3) 0.23594(18) 0.03586(16) 0.0322(5) Uani 1 1 d . . .
H23A H 0.1475 0.1854 0.1024 0.048 Uiso 1 1 calc R . .
H23B H 0.1826 0.2057 -0.0091 0.048 Uiso 1 1 calc R . .
H23C H 0.1217 0.2995 0.0111 0.048 Uiso 1 1 calc R . .
C24 C 0.4810(3) 0.16731(17) 0.07947(15) 0.0301(5) Uani 1 1 d . . .
H24A H 0.5928 0.1872 0.0872 0.045 Uiso 1 1 calc R . .
H24B H 0.4862 0.1396 0.0322 0.045 Uiso 1 1 calc R . .
H24C H 0.4366 0.1138 0.1440 0.045 Uiso 1 1 calc R . .
O25 O 0.17318(19) 0.75104(11) -0.14683(10) 0.0330(4) Uani 1 1 d . . .
C25 C 0.1646(2) 0.65802(16) -0.12271(14) 0.0221(5) Uani 1 1 d . . .
N26 N 0.0996(2) 0.62253(13) -0.18177(11) 0.0225(4) Uani 1 1 d . . .
H26 H 0.0935 0.5543 -0.1565 0.027 Uiso 1 1 calc R . .
C27 C 0.0405(2) 0.68178(16) -0.27902(14) 0.0207(4) Uani 1 1 d . . .
C28 C -0.0061(2) 0.78608(16) -0.32008(14) 0.0224(5) Uani 1 1 d . . .
H28 H -0.0001 0.8224 -0.2825 0.027 Uiso 1 1 calc R . .
C29 C -0.0616(2) 0.83682(16) -0.41663(14) 0.0227(5) Uani 1 1 d . . .
H29 H -0.0918 0.9084 -0.4453 0.027 Uiso 1 1 calc R . .
C30 C -0.0733(2) 0.78436(16) -0.47160(14) 0.0208(4) Uani 1 1 d . . .
C31 C -0.0304(2) 0.67890(16) -0.42964(14) 0.0232(5) Uani 1 1 d . . .
H31 H -0.0410 0.6424 -0.4667 0.028 Uiso 1 1 calc R . .
C32 C 0.0276(2) 0.62728(15) -0.33403(14) 0.0214(4) Uani 1 1 d . . .
O33 O 0.07468(18) 0.52502(11) -0.28390(10) 0.0283(4) Uani 1 1 d . . .
C34 C 0.0643(3) 0.45763(16) -0.32931(15) 0.0267(5) Uani 1 1 d . . .
H34 H -0.0456 0.4672 -0.3606 0.032 Uiso 1 1 calc R . .
C35 C 0.2031(3) 0.48102(18) -0.40676(16) 0.0345(6) Uani 1 1 d . . .
H35A H 0.1903 0.5522 -0.4611 0.052 Uiso 1 1 calc R . .
H35B H 0.1984 0.4314 -0.4330 0.052 Uiso 1 1 calc R . .
H35C H 0.3104 0.4746 -0.3764 0.052 Uiso 1 1 calc R . .
C36 C 0.0767(3) 0.34812(17) -0.24366(16) 0.0334(5) Uani 1 1 d . . .
H36A H 0.1821 0.3402 -0.2110 0.050 Uiso 1 1 calc R . .
H36B H 0.0719 0.2976 -0.2688 0.050 Uiso 1 1 calc R . .
H36C H -0.0159 0.3356 -0.1957 0.050 Uiso 1 1 calc R . .
O37 O -0.13509(18) 0.79486(11) -0.62830(10) 0.0284(4) Uani 1 1 d . . .
C37 C -0.1302(2) 0.83638(16) -0.57592(14) 0.0217(5) Uani 1 1 d . . .
O38 O -0.17615(17) 0.93636(11) -0.60612(9) 0.0256(3) Uani 1 1 d . . .
C38 C -0.2226(3) 0.99507(17) -0.70921(14) 0.0282(5) Uani 1 1 d . . .
H38A H -0.1261 1.0015 -0.7530 0.042 Uiso 1 1 calc R . .
H38B H -0.2607 1.0648 -0.7227 0.042 Uiso 1 1 calc R . .
H38C H -0.3121 0.9585 -0.7215 0.042 Uiso 1 1 calc R . .
O51 O 0.0960(5) 0.8729(3) 0.0680(2) 0.0477(9) Uani 0.50 1 d PDU A -1
C52 C 0.1275(8) 0.9403(4) -0.0359(4) 0.0408(15) Uani 0.50 1 d PDU A -1
H52A H 0.1178 0.9013 -0.0737 0.049 Uiso 0.50 1 calc PR A -1
H52B H 0.2408 0.9701 -0.0479 0.049 Uiso 0.50 1 calc PR A -1
C53 C -0.0039(10) 1.0276(6) -0.0679(5) 0.0472(19) Uani 0.50 1 d PDU A -1
H53A H 0.0481 1.0970 -0.1079 0.057 Uiso 0.50 1 calc PR A -1
H53B H -0.0895 1.0179 -0.1075 0.057 Uiso 0.50 1 calc PR A -1
C54 C -0.0800(9) 1.0164(6) 0.0306(5) 0.0504(17) Uani 0.50 1 d PDU A -1
H54A H -0.1942 0.9880 0.0429 0.060 Uiso 0.50 1 calc PR A -1
H54B H -0.0825 1.0844 0.0308 0.060 Uiso 0.50 1 calc PR A -1
C55 C 0.0386(12) 0.9392(6) 0.1086(5) 0.054(2) Uani 0.50 1 d PDU A -1
H55A H 0.1325 0.9766 0.1174 0.065 Uiso 0.50 1 calc PR A -1
H55B H -0.0208 0.8984 0.1735 0.065 Uiso 0.50 1 calc PR A -1

loop_
_atom_site_aniso_label
_atom_site_aniso_U_11
_atom_site_aniso_U_22
_atom_site_aniso_U_33
_atom_site_aniso_U_23
_atom_site_aniso_U_13
_atom_site_aniso_U_12
C1 0.0215(11) 0.0226(12) 0.0167(10) -0.0049(9) -0.0030(8) 0.0032(8)
C2 0.0219(11) 0.0240(12) 0.0163(10) -0.0090(9) -0.0010(8) -0.0023(8)
C3 0.0261(11) 0.0199(11) 0.0185(10) -0.0082(9) -0.0016(8) 0.0000(8)
C4 0.0209(11) 0.0234(12) 0.0176(10) -0.0083(9) -0.0010(8) -0.0008(8)
C5 0.0260(11) 0.0295(12) 0.0159(10) -0.0113(10) -0.0020(8) 0.0037(9)
C6 0.0276(12) 0.0271(12) 0.0235(11) -0.0117(10) -0.0023(8) 0.0068(9)
O7 0.0507(11) 0.0231(9) 0.0269(9) -0.0053(7) -0.0030(7) 0.0022(8)
N7 0.0276(10) 0.0278(11) 0.0179(9) -0.0083(8) -0.0004(7) 0.0063(8)
O8 0.0374(10) 0.0424(11) 0.0373(9) -0.0130(8) -0.0181(7) 0.0075(8)
O9 0.0407(9) 0.0225(8) 0.0128(7) -0.0067(6) -0.0022(6) 0.0032(6)
C10 0.0389(13) 0.0267(13) 0.0234(11) -0.0146(10) -0.0052(9) 0.0078(10)
C11 0.0533(16) 0.0538(17) 0.0213(12) -0.0183(12) -0.0011(10) 0.0088(13)
C12 0.081(2) 0.0403(17) 0.0361(15) -0.0183(13) -0.0059(13) -0.0158(14)
O13 0.0550(11) 0.0229(9) 0.0250(8) -0.0115(7) -0.0140(7) 0.0063(7)
C13 0.0276(12) 0.0224(12) 0.0169(10) -0.0069(9) -0.0022(8) -0.0004(9)
N14 0.0302(10) 0.0173(9) 0.0166(9) -0.0052(7) -0.0053(7) 0.0041(7)
C15 0.0224(11) 0.0214(11) 0.0130(10) -0.0044(9) -0.0019(8) -0.0003(8)
C16 0.0302(12) 0.0230(12) 0.0176(10) -0.0087(9) -0.0032(8) 0.0008(9)
C17 0.0296(12) 0.0209(12) 0.0228(11) -0.0080(10) -0.0032(9) 0.0018(9)
C18 0.0237(11) 0.0196(11) 0.0163(10) -0.0046(9) -0.0017(8) 0.0002(8)
C19 0.0267(11) 0.0224(12) 0.0150(10) -0.0074(9) -0.0021(8) 0.0011(9)
C20 0.0225(11) 0.0174(11) 0.0182(10) -0.0050(9) -0.0011(8) 0.0006(8)
O21 0.0401(9) 0.0207(8) 0.0157(7) -0.0075(6) -0.0073(6) 0.0078(6)
C22 0.0346(12) 0.0249(12) 0.0154(10) -0.0091(9) -0.0030(8) 0.0030(9)
C23 0.0362(14) 0.0292(13) 0.0264(12) -0.0090(11) -0.0033(10) -0.0006(10)
C24 0.0419(14) 0.0265(13) 0.0199(11) -0.0095(10) -0.0022(9) 0.0062(10)
O25 0.0516(11) 0.0182(9) 0.0250(8) -0.0059(7) -0.0159(7) 0.0036(7)
C25 0.0254(12) 0.0199(12) 0.0180(10) -0.0066(9) -0.0005(8) 0.0010(9)
N26 0.0328(10) 0.0153(9) 0.0145(8) -0.0028(7) -0.0052(7) 0.0032(7)
C27 0.0208(11) 0.0220(11) 0.0153(10) -0.0056(9) -0.0004(8) 0.0003(8)
C28 0.0259(11) 0.0227(12) 0.0190(10) -0.0104(9) -0.0011(8) 0.0020(9)
C29 0.0251(12) 0.0187(11) 0.0191(11) -0.0048(9) -0.0016(8) 0.0045(8)
C30 0.0219(11) 0.0210(11) 0.0156(10) -0.0056(9) -0.0002(8) 0.0002(8)
C31 0.0301(12) 0.0214(12) 0.0191(10) -0.0102(9) -0.0027(8) 0.0019(9)
C32 0.0252(11) 0.0167(11) 0.0181(10) -0.0049(9) -0.0022(8) 0.0027(8)
O33 0.0471(10) 0.0182(8) 0.0205(8) -0.0094(7) -0.0114(6) 0.0088(7)
C34 0.0391(13) 0.0201(12) 0.0238(11) -0.0124(10) -0.0073(9) 0.0050(9)
C35 0.0422(14) 0.0302(13) 0.0284(13) -0.0119(11) -0.0027(10) 0.0066(10)
C36 0.0479(15) 0.0243(13) 0.0259(12) -0.0102(10) -0.0034(10) 0.0052(10)
O37 0.0402(9) 0.0267(9) 0.0186(8) -0.0108(7) -0.0065(6) 0.0058(7)
C37 0.0223(11) 0.0214(12) 0.0179(10) -0.0065(9) 0.0007(8) -0.0004(8)
O38 0.0389(9) 0.0199(8) 0.0134(7) -0.0038(6) -0.0057(6) 0.0055(6)
C38 0.0374(13) 0.0251(12) 0.0136(10) -0.0018(9) -0.0079(9) 0.0051(10)
O51 0.079(3) 0.032(2) 0.0289(18) -0.0120(16) -0.0009(17) 0.0018(17)
C52 0.053(4) 0.028(3) 0.031(3) -0.006(3) 0.006(2) 0.004(3)
C53 0.057(5) 0.043(5) 0.033(4) -0.011(4) -0.007(4) 0.014(3)
C54 0.060(5) 0.039(5) 0.050(4) -0.020(4) 0.015(3) -0.002(3)
C55 0.092(6) 0.039(5) 0.036(4) -0.022(4) -0.006(4) 0.003(4)

loop_
_atom_type_symbol
_atom_type_description
_atom_type_scat_dispersion_real
_atom_type_scat_dispersion_imag
_atom_type_scat_source
C C 0.0033 0.0016 'International Tables Vol C Tables 4.2.6.8 and 6.1.1.4'
H H 0.0000 0.0000 'International Tables Vol C Tables 4.2.6.8 and 6.1.1.4'
N N 0.0061 0.0033 'International Tables Vol C Tables 4.2.6.8 and 6.1.1.4'
O O 0.0106 0.0060 'International Tables Vol C Tables 4.2.6.8 and 6.1.1.4'

loop_
_geom_angle_atom_site_label_1
_geom_angle_atom_site_label_2
_geom_angle_atom_site_label_3
_geom_angle
C6 C1 C2 123.07(18)
C6 C1 N7 118.16(18)
C2 C1 N7 118.77(17)
O9 C2 C3 126.79(18)
O9 C2 C1 115.67(17)
C3 C2 C1 117.41(17)
C2 C3 C4 120.32(19)
C2 C3 H3 119.8
C4 C3 H3 119.8
C5 C4 C3 120.60(18)
C5 C4 C13 122.79(17)
C3 C4 C13 116.61(18)
C4 C5 C6 119.78(18)
C4 C5 H5 120.1
C6 C5 H5 120.1
C1 C6 C5 118.78(19)
C1 C6 H6 120.6
C5 C6 H6 120.6
O8 N7 O7 124.50(18)
O8 N7 C1 118.17(18)
O7 N7 C1 117.32(17)
C2 O9 C10 119.61(15)
O9 C10 C12 109.98(19)
O9 C10 C11 104.75(17)
C12 C10 C11 112.6(2)
O9 C10 H10 109.8
C12 C10 H10 109.8
C11 C10 H10 109.8
C10 C11 H11A 109.5
C10 C11 H11B 109.5
H11A C11 H11B 109.5
C10 C11 H11C 109.5
H11A C11 H11C 109.5
H11B C11 H11C 109.5
C10 C12 H12A 109.5
C10 C12 H12B 109.5
H12A C12 H12B 109.5
C10 C12 H12C 109.5
H12A C12 H12C 109.5
H12B C12 H12C 109.5
O13 C13 N14 123.34(18)
O13 C13 C4 121.37(18)
N14 C13 C4 115.28(18)
C13 N14 C15 128.18(18)
C13 N14 H14 115.9
C15 N14 H14 115.9
C16 C15 N14 124.33(18)
C16 C15 C20 119.75(17)
N14 C15 C20 115.92(17)
C15 C16 C17 119.63(19)
C15 C16 H16 120.2
C17 C16 H16 120.2
C18 C17 C16 121.21(19)
C18 C17 H17 119.4
C16 C17 H17 119.4
C17 C18 C19 119.17(18)
C17 C18 C25 117.65(18)
C19 C18 C25 123.16(18)
C20 C19 C18 120.62(18)
C20 C19 H19 119.7
C18 C19 H19 119.7
O21 C20 C19 126.00(18)
O21 C20 C15 114.36(16)
C19 C20 C15 119.62(18)
C20 O21 C22 120.22(14)
O21 C22 C23 110.32(16)
O21 C22 C24 105.39(15)
C23 C22 C24 112.56(19)
O21 C22 H22 109.5
C23 C22 H22 109.5
C24 C22 H22 109.5
C22 C23 H23A 109.5
C22 C23 H23B 109.5
H23A C23 H23B 109.5
C22 C23 H23C 109.5
H23A C23 H23C 109.5
H23B C23 H23C 109.5
C22 C24 H24A 109.5
C22 C24 H24B 109.5
H24A C24 H24B 109.5
C22 C24 H24C 109.5
H24A C24 H24C 109.5
H24B C24 H24C 109.5
O25 C25 N26 122.72(18)
O25 C25 C18 121.51(19)
N26 C25 C18 115.76(18)
C25 N26 C27 128.09(17)
C25 N26 H26 116.0
C27 N26 H26 116.0
C28 C27 C32 120.22(17)
C28 C27 N26 124.26(18)
C32 C27 N26 115.51(17)
C27 C28 C29 119.40(19)
C27 C28 H28 120.3
C29 C28 H28 120.3
C30 C29 C28 120.85(19)
C30 C29 H29 119.6
C28 C29 H29 119.6
C29 C30 C31 119.84(18)
C29 C30 C37 122.49(18)
C31 C30 C37 117.67(18)
C32 C31 C30 120.20(19)
C32 C31 H31 119.9
C30 C31 H31 119.9
O33 C32 C31 126.62(18)
O33 C32 C27 113.92(16)
C31 C32 C27 119.46(18)
C32 O33 C34 120.65(15)
O33 C34 C36 104.62(16)
O33 C34 C35 110.92(18)
C36 C34 C35 111.90(18)
O33 C34 H34 109.8
C36 C34 H34 109.8
C35 C34 H34 109.8
C34 C35 H35A 109.5
C34 C35 H35B 109.5
H35A C35 H35B 109.5
C34 C35 H35C 109.5
H35A C35 H35C 109.5
H35B C35 H35C 109.5
C34 C36 H36A 109.5
C34 C36 H36B 109.5
H36A C36 H36B 109.5
C34 C36 H36C 109.5
H36A C36 H36C 109.5
H36B C36 H36C 109.5
O37 C37 O38 123.28(17)
O37 C37 C30 124.71(18)
O38 C37 C30 112.01(17)
C37 O38 C38 115.63(16)
O38 C38 H38A 109.5
O38 C38 H38B 109.5
H38A C38 H38B 109.5
O38 C38 H38C 109.5
H38A C38 H38C 109.5
H38B C38 H38C 109.5
C52 O51 C55 105.9(4)
O51 C52 C53 106.4(5)
O51 C52 H52A 110.5
C53 C52 H52A 110.5
O51 C52 H52B 110.5
C53 C52 H52B 110.5
H52A C52 H52B 108.6
C54 C53 C52 104.3(6)
C54 C53 H53A 110.9
C52 C53 H53A 110.9
C54 C53 H53B 110.9
C52 C53 H53B 110.9
H53A C53 H53B 108.9
C53 C54 C55 103.1(7)
C53 C54 H54A 111.1
C55 C54 H54A 111.1
C53 C54 H54B 111.1
C55 C54 H54B 111.1
H54A C54 H54B 109.1
O51 C55 C54 104.1(5)
O51 C55 H55A 110.9
C54 C55 H55A 110.9
O51 C55 H55B 110.9
C54 C55 H55B 110.9
H55A C55 H55B 108.9

loop_
_geom_bond_atom_site_label_1
_geom_bond_atom_site_label_2
_geom_bond_distance
C1 C6 1.378(3)
C1 C2 1.396(3)
C1 N7 1.476(3)
C2 O9 1.360(2)
C2 C3 1.396(3)
C3 C4 1.398(3)
C3 H3 0.9500
C4 C5 1.389(3)
C4 C13 1.503(3)
C5 C6 1.391(3)
C5 H5 0.9500
C6 H6 0.9500
O7 N7 1.228(2)
N7 O8 1.221(2)
O9 C10 1.451(2)
C10 C12 1.501(3)
C10 C11 1.513(3)
C10 H10 1.0000
C11 H11A 0.9800
C11 H11B 0.9800
C11 H11C 0.9800
C12 H12A 0.9800
C12 H12B 0.9800
C12 H12C 0.9800
O13 C13 1.227(2)
C13 N14 1.362(3)
N14 C15 1.410(2)
N14 H14 0.8800
C15 C16 1.391(3)
C15 C20 1.416(3)
C16 C17 1.397(3)
C16 H16 0.9500
C17 C18 1.385(3)
C17 H17 0.9500
C18 C19 1.403(3)
C18 C25 1.498(3)
C19 C20 1.388(3)
C19 H19 0.9500
C20 O21 1.368(2)
O21 C22 1.461(2)
C22 C23 1.516(3)
C22 C24 1.519(3)
C22 H22 1.0000
C23 H23A 0.9800
C23 H23B 0.9800
C23 H23C 0.9800
C24 H24A 0.9800
C24 H24B 0.9800
C24 H24C 0.9800
O25 C25 1.225(2)
C25 N26 1.360(3)
N26 C27 1.417(2)
N26 H26 0.8800
C27 C28 1.390(3)
C27 C32 1.411(3)
C28 C29 1.390(3)
C28 H28 0.9500
C29 C30 1.384(3)
C29 H29 0.9500
C30 C31 1.396(3)
C30 C37 1.494(3)
C31 C32 1.386(3)
C31 H31 0.9500
C32 O33 1.366(2)
O33 C34 1.451(2)
C34 C36 1.513(3)
C34 C35 1.513(3)
C34 H34 1.0000
C35 H35A 0.9800
C35 H35B 0.9800
C35 H35C 0.9800
C36 H36A 0.9800
C36 H36B 0.9800
C36 H36C 0.9800
O37 C37 1.213(2)
C37 O38 1.350(2)
O38 C38 1.454(2)
C38 H38A 0.9800
C38 H38B 0.9800
C38 H38C 0.9800
O51 C52 1.431(6)
O51 C55 1.435(8)
C52 C53 1.541(8)
C52 H52A 0.9900
C52 H52B 0.9900
C53 C54 1.539(10)
C53 H53A 0.9900
C53 H53B 0.9900
C54 C55 1.542(8)
C54 H54A 0.9900
C54 H54B 0.9900
C55 H55A 0.9900
C55 H55B 0.9900

loop_
_geom_torsion_atom_site_label_1
_geom_torsion_atom_site_label_2
_geom_torsion_atom_site_label_3
_geom_torsion_atom_site_label_4
_geom_torsion
C6 C1 C2 O9 176.04(18)
N7 C1 C2 O9 -3.6(3)
C6 C1 C2 C3 -0.1(3)
N7 C1 C2 C3 -179.74(19)
O9 C2 C3 C4 -175.50(18)
C1 C2 C3 C4 0.2(3)
C2 C3 C4 C5 -1.3(3)
C2 C3 C4 C13 178.95(18)
C3 C4 C5 C6 2.4(3)
C13 C4 C5 C6 -177.93(19)
C2 C1 C6 C5 1.2(3)
N7 C1 C6 C5 -179.24(19)
C4 C5 C6 C1 -2.2(3)
C6 C1 N7 O8 120.2(2)
C2 C1 N7 O8 -60.2(3)
C6 C1 N7 O7 -58.5(3)
C2 C1 N7 O7 121.1(2)
C3 C2 O9 C10 -12.5(3)
C1 C2 O9 C10 171.77(18)
C2 O9 C10 C12 -73.0(2)
C2 O9 C10 C11 165.77(17)
C5 C4 C13 O13 -159.9(2)
C3 C4 C13 O13 19.8(3)
C5 C4 C13 N14 20.6(3)
C3 C4 C13 N14 -159.64(18)
O13 C13 N14 C15 4.3(3)
C4 C13 N14 C15 -176.25(18)
C13 N14 C15 C16 -8.6(3)
C13 N14 C15 C20 171.22(18)
N14 C15 C16 C17 178.8(2)
C20 C15 C16 C17 -0.9(3)
C15 C16 C17 C18 0.7(3)
C16 C17 C18 C19 -0.3(3)
C16 C17 C18 C25 -178.74(19)
C17 C18 C19 C20 0.2(3)
C25 C18 C19 C20 178.57(19)
C18 C19 C20 O21 -178.84(18)
C18 C19 C20 C15 -0.5(3)
C16 C15 C20 O21 179.40(17)
N14 C15 C20 O21 -0.4(2)
C16 C15 C20 C19 0.9(3)
N14 C15 C20 C19 -178.93(18)
C19 C20 O21 C22 -5.2(3)
C15 C20 O21 C22 176.41(16)
C20 O21 C22 C23 -74.2(2)
C20 O21 C22 C24 164.00(17)
C17 C18 C25 O25 21.8(3)
C19 C18 C25 O25 -156.6(2)
C17 C18 C25 N26 -157.32(18)
C19 C18 C25 N26 24.3(3)
O25 C25 N26 C27 3.5(3)
C18 C25 N26 C27 -177.42(17)
C25 N26 C27 C28 -19.8(3)
C25 N26 C27 C32 161.34(19)
C32 C27 C28 C29 -1.6(3)
N26 C27 C28 C29 179.62(18)
C27 C28 C29 C30 1.0(3)
C28 C29 C30 C31 0.6(3)
C28 C29 C30 C37 -179.22(19)
C29 C30 C31 C32 -1.5(3)
C37 C30 C31 C32 178.25(18)
C30 C31 C32 O33 -179.66(18)
C30 C31 C32 C27 0.9(3)
C28 C27 C32 O33 -178.86(17)
N26 C27 C32 O33 0.0(2)
C28 C27 C32 C31 0.6(3)
N26 C27 C32 C31 179.52(18)
C31 C32 O33 C34 -1.1(3)
C27 C32 O33 C34 178.31(17)
C32 O33 C34 C36 -163.84(17)
C32 O33 C34 C35 75.3(2)
C29 C30 C37 O37 176.44(19)
C31 C30 C37 O37 -3.3(3)
C29 C30 C37 O38 -3.5(3)
C31 C30 C37 O38 176.76(17)
O37 C37 O38 C38 -3.9(3)
C30 C37 O38 C38 175.95(16)
C55 O51 C52 C53 -34.5(7)
O51 C52 C53 C54 13.2(8)
C52 C53 C54 C55 11.1(10)
C52 O51 C55 C54 41.7(7)
C53 C54 C55 O51 -31.8(9)
